data_7150026
loop_
_publ_author_name
'Danila, Crenguta'
'Bolte, Michael'
'B\"ohmer, Volker'

_publ_section_title
;
 1,3-Alternate calix[4]arenes, selectively functionalized by amino
 groups.
;
_journal_issue 1
_journal_name_full 'Organic &amp; biomolecular chemistry'
_journal_page_first 172
_journal_page_last 184
_journal_paper_doi 10.1039/b414173c
_journal_volume 3
_journal_year 2005
_chemical_formula_sum 'C67 H70 Cl2 N4 O12'
_chemical_formula_weight 1194.17
_chemical_name_systematic
;
?
;
_space_group_IT_number 2
_symmetry_cell_setting triclinic
_symmetry_space_group_name_Hall '-P 1'
_symmetry_space_group_name_H-M 'P -1'
_atom_sites_solution_hydrogens geom
_atom_sites_solution_primary direct
_atom_sites_solution_secondary difmap
_audit_creation_method SHELXL-97
_cell_angle_alpha 83.459(4)
_cell_angle_beta 69.464(4)
_cell_angle_gamma 76.454(4)
_cell_formula_units_Z 2
_cell_length_a 13.4904(6)
_cell_length_b 14.1373(7)
_cell_length_c 17.7409(8)
_cell_measurement_reflns_used 57188
_cell_measurement_temperature 173(2)
_cell_measurement_theta_max 27.3
_cell_measurement_theta_min 2.4
_cell_volume 3078.5(3)
_computing_cell_refinement 'X-Area (Stoe & Cie, 2001)'
_computing_data_collection 'X-Area (Stoe & Cie, 2001)'
_computing_data_reduction 'X-Area (Stoe & Cie, 2001)'
_computing_molecular_graphics 'XP in SHELXTL-Plus (Sheldrick, 1991)'
_computing_structure_refinement 'SHELXL-97 (Sheldrick, 1997)'
_computing_structure_solution 'SHELXS-97 (Sheldrick, 1990)'
_diffrn_ambient_temperature 173(2)
_diffrn_measured_fraction_theta_full 0.991
_diffrn_measured_fraction_theta_max 0.991
_diffrn_measurement_device_type 'STOE IPDS II two-circle-diffractometer'
_diffrn_measurement_method \w
_diffrn_radiation_monochromator graphite
_diffrn_radiation_source 'fine-focus sealed tube'
_diffrn_radiation_type MoK\a
_diffrn_radiation_wavelength 0.71073
_diffrn_reflns_av_R_equivalents 0.0587
_diffrn_reflns_av_sigmaI/netI 0.0332
_diffrn_reflns_limit_h_max 17
_diffrn_reflns_limit_h_min -17
_diffrn_reflns_limit_k_max 18
_diffrn_reflns_limit_k_min -18
_diffrn_reflns_limit_l_max 23
_diffrn_reflns_limit_l_min -23
_diffrn_reflns_number 83961
_diffrn_reflns_theta_full 27.90
_diffrn_reflns_theta_max 27.90
_diffrn_reflns_theta_min 2.62
_diffrn_standards_decay_% 0
_diffrn_standards_interval_time 0
_diffrn_standards_number 0
_exptl_absorpt_coefficient_mu 0.171
_exptl_absorpt_correction_T_max 0.9472
_exptl_absorpt_correction_T_min 0.9315
_exptl_absorpt_correction_type multi-scan
_exptl_absorpt_process_details 'MULABS (Spek, 1990; Blessing, 1995)'
_exptl_crystal_colour colourless
_exptl_crystal_density_diffrn 1.288
_exptl_crystal_density_method 'not measured'
_exptl_crystal_description block
_exptl_crystal_F_000 1260
_exptl_crystal_size_max 0.42
_exptl_crystal_size_mid 0.38
_exptl_crystal_size_min 0.32
_refine_diff_density_max 3.000
_refine_diff_density_min -1.216
_refine_diff_density_rms 0.093
_refine_ls_extinction_method none
_refine_ls_goodness_of_fit_ref 1.290
_refine_ls_hydrogen_treatment mixed
_refine_ls_matrix_type full
_refine_ls_number_parameters 766
_refine_ls_number_reflns 14584
_refine_ls_number_restraints 0
_refine_ls_restrained_S_all 1.290
_refine_ls_R_factor_all 0.1060
_refine_ls_R_factor_gt 0.0896
_refine_ls_shift/su_max 0.000
_refine_ls_shift/su_mean 0.000
_refine_ls_structure_factor_coef Fsqd
_refine_ls_weighting_details 'calc w=1/[\s^2^(Fo^2^)+(0.2000P)^2^+0.0000P] where P=(Fo^2^+2Fc^2^)/3'
_refine_ls_weighting_scheme calc
_refine_ls_wR_factor_gt 0.2944
_refine_ls_wR_factor_ref 0.3124
_reflns_number_gt 10959
_reflns_number_total 14584
_reflns_threshold_expression >2sigma(I)
_cod_data_source_file b414173c.txt
_cod_data_source_block boeh12n
_cod_depositor_comments
;
The following automatic conversions were performed:
'_symmetry_cell_setting' value 'Triclinic' changed to 'triclinic'
according to '/home/saulius/struct/CIF-dictionaries/cif_core.dic'
dictionary named 'cif_core.dic' version 2.4.1 from 2010-06-29.

Automatic conversion script
Id: cif_fix_enum 1527 2010-12-29 10:47:43Z saulius 
;
_cod_original_cell_volume 3078.5(2)
_cod_original_sg_symbol_H-M P-1
_cod_database_code 7150026

loop_
_symmetry_equiv_pos_as_xyz
'x, y, z'
'-x, -y, -z'

loop_
_atom_site_label
_atom_site_type_symbol
_atom_site_fract_x
_atom_site_fract_y
_atom_site_fract_z
_atom_site_U_iso_or_equiv
_atom_site_adp_type
_atom_site_occupancy
_atom_site_symmetry_multiplicity
_atom_site_calc_flag
_atom_site_refinement_flags
_atom_site_disorder_assembly
_atom_site_disorder_group
C1 C 0.19338(19) 0.86397(17) 0.24236(15) 0.0318(5) Uani 1 1 d . . .
H1A H 0.1200 0.8559 0.2484 0.038 Uiso 1 1 calc R . .
H1B H 0.2027 0.9270 0.2131 0.038 Uiso 1 1 calc R . .
C11 C 0.19752(18) 0.87075(16) 0.32611(14) 0.0288(4) Uani 1 1 d . . .
C12 C 0.20538(19) 0.78875(16) 0.37731(14) 0.0297(4) Uani 1 1 d . . .
C13 C 0.2104(2) 0.79647(17) 0.45383(14) 0.0340(5) Uani 1 1 d . . .
C14 C 0.1998(2) 0.88898(17) 0.47955(15) 0.0346(5) Uani 1 1 d . . .
H14 H 0.2019 0.8949 0.5318 0.041 Uiso 1 1 calc R . .
C15 C 0.18650(19) 0.97326(17) 0.43188(16) 0.0335(5) Uani 1 1 d . . .
C16 C 0.18828(19) 0.96141(16) 0.35433(16) 0.0326(5) Uani 1 1 d . . .
H16 H 0.1830 1.0173 0.3196 0.039 Uiso 1 1 calc R . .
C17 C 0.1755(2) 1.07237(18) 0.46477(19) 0.0419(6) Uani 1 1 d . . .
C171 C 0.0872(3) 1.0822(3) 0.5503(3) 0.0629(9) Uani 1 1 d . . .
H17A H 0.1063 1.0278 0.5856 0.094 Uiso 1 1 calc R . .
H17B H 0.0169 1.0811 0.5461 0.094 Uiso 1 1 calc R . .
H17C H 0.0828 1.1438 0.5728 0.094 Uiso 1 1 calc R . .
C172 C 0.1430(5) 1.1567(2) 0.4130(3) 0.0821(15) Uani 1 1 d . . .
H17D H 0.1371 1.2177 0.4370 0.123 Uiso 1 1 calc R . .
H17E H 0.0729 1.1544 0.4091 0.123 Uiso 1 1 calc R . .
H17F H 0.1977 1.1530 0.3591 0.123 Uiso 1 1 calc R . .
C173 C 0.2819(3) 1.0779(3) 0.4759(3) 0.0594(9) Uani 1 1 d . . .
H17G H 0.3020 1.0225 0.5100 0.089 Uiso 1 1 calc R . .
H17H H 0.2723 1.1388 0.5015 0.089 Uiso 1 1 calc R . .
H17I H 0.3392 1.0759 0.4232 0.089 Uiso 1 1 calc R . .
O12 O 0.21660(14) 0.69848(11) 0.34786(10) 0.0328(4) Uani 1 1 d . . .
C121 C 0.1189(2) 0.66192(18) 0.37297(16) 0.0371(5) Uani 1 1 d . . .
H12A H 0.0624 0.7087 0.3565 0.044 Uiso 1 1 calc R . .
H12B H 0.0919 0.6528 0.4323 0.044 Uiso 1 1 calc R . .
C122 C 0.1440(2) 0.56539(18) 0.33363(16) 0.0372(5) Uani 1 1 d . . .
H12C H 0.2174 0.5296 0.3314 0.045 Uiso 1 1 calc R . .
H12D H 0.1434 0.5775 0.2777 0.045 Uiso 1 1 calc R . .
C123 C 0.0622(3) 0.5033(2) 0.37966(17) 0.0435(6) Uani 1 1 d . . .
H12E H -0.0108 0.5390 0.3807 0.052 Uiso 1 1 calc R . .
H12F H 0.0613 0.4935 0.4360 0.052 Uiso 1 1 calc R . .
C124 C 0.0855(3) 0.4042(2) 0.34396(19) 0.0468(6) Uani 1 1 d . . .
H12G H 0.1625 0.3731 0.3344 0.056 Uiso 1 1 calc R . .
H12H H 0.0410 0.3625 0.3837 0.056 Uiso 1 1 calc R . .
N124 N 0.06364(19) 0.40820(16) 0.26853(15) 0.0399(5) Uani 1 1 d . . .
C181 C -0.0399(2) 0.4172(2) 0.26591(17) 0.0412(6) Uani 1 1 d . . .
O181 O -0.12175(19) 0.4283(2) 0.32421(15) 0.0582(6) Uani 1 1 d . . .
C182 C -0.0266(2) 0.4076(2) 0.18031(18) 0.0436(6) Uani 1 1 d . . .
C183 C -0.1031(3) 0.4134(3) 0.1437(2) 0.0632(9) Uani 1 1 d . . .
H183 H -0.1784 0.4291 0.1731 0.076 Uiso 1 1 calc R . .
C184 C -0.0644(4) 0.3953(4) 0.0615(3) 0.0741(12) Uani 1 1 d . . .
H184 H -0.1146 0.3956 0.0349 0.089 Uiso 1 1 calc R . .
C185 C 0.0439(4) 0.3770(3) 0.0182(2) 0.0740(12) Uani 1 1 d . . .
H185 H 0.0670 0.3662 -0.0378 0.089 Uiso 1 1 calc R . .
C186 C 0.1211(4) 0.3739(3) 0.0545(2) 0.0649(9) Uani 1 1 d . . .
H186 H 0.1963 0.3626 0.0243 0.078 Uiso 1 1 calc R . .
C187 C 0.0830(2) 0.3882(2) 0.13682(18) 0.0447(6) Uani 1 1 d . . .
C188 C 0.1433(2) 0.3878(2) 0.1927(2) 0.0455(6) Uani 1 1 d . . .
O188 O 0.23898(19) 0.3726(2) 0.17974(19) 0.0683(7) Uani 1 1 d . . .
C2 C 0.2290(3) 0.71038(19) 0.51031(16) 0.0474(7) Uani 1 1 d . . .
H2A H 0.2555 0.7318 0.5496 0.057 Uiso 1 1 calc R . .
H2B H 0.1581 0.6935 0.5409 0.057 Uiso 1 1 calc R . .
C21 C 0.3068(2) 0.61853(17) 0.47343(14) 0.0368(5) Uani 1 1 d . . .
C22 C 0.4184(2) 0.61252(18) 0.43709(15) 0.0380(6) Uani 1 1 d . . .
C23 C 0.4887(2) 0.52666(19) 0.40395(15) 0.0364(5) Uani 1 1 d . . .
C24 C 0.4464(2) 0.44395(18) 0.41021(15) 0.0359(5) Uani 1 1 d . . .
H24 H 0.4925 0.3845 0.3885 0.043 Uiso 1 1 calc R . .
C25 C 0.3373(2) 0.44935(17) 0.44810(15) 0.0346(5) Uani 1 1 d . . .
N25 N 0.2934(2) 0.36245(16) 0.45417(15) 0.0433(5) Uani 1 1 d . . .
O251 O 0.3482(2) 0.29678(17) 0.40740(18) 0.0641(7) Uani 1 1 d . . .
O252 O 0.2033(2) 0.35915(19) 0.50342(17) 0.0636(7) Uani 1 1 d . . .
C26 C 0.2666(2) 0.53420(18) 0.48040(14) 0.0354(5) Uani 1 1 d . . .
H26 H 0.1918 0.5351 0.5070 0.042 Uiso 1 1 calc R . .
O22 O 0.4637(2) 0.68799(16) 0.44325(14) 0.0578(7) Uani 1 1 d . . .
C221 C 0.4675(2) 0.76891(19) 0.38571(17) 0.0402(6) Uani 1 1 d . . .
H22A H 0.3991 0.7874 0.3736 0.048 Uiso 1 1 calc R . .
H22B H 0.5280 0.7513 0.3349 0.048 Uiso 1 1 calc R . .
C222 C 0.4832(4) 0.8499(3) 0.4220(3) 0.0668(10) Uani 1 1 d . . .
H222 H 0.4894 0.9082 0.3899 0.080 Uiso 1 1 calc R . .
C223 C 0.4899(4) 0.8505(3) 0.4947(4) 0.0863(15) Uani 1 1 d . . .
H22C H 0.4843 0.7941 0.5293 0.104 Uiso 1 1 calc R . .
H22D H 0.5002 0.9074 0.5122 0.104 Uiso 1 1 calc R . .
C3 C 0.6095(2) 0.5190(2) 0.36516(17) 0.0435(6) Uani 1 1 d . . .
H3A H 0.6432 0.4511 0.3486 0.052 Uiso 1 1 calc R . .
H3B H 0.6382 0.5321 0.4063 0.052 Uiso 1 1 calc R . .
C31 C 0.6449(2) 0.58662(19) 0.29241(15) 0.0346(5) Uani 1 1 d . . .
C32 C 0.60112(18) 0.60081(17) 0.23022(14) 0.0306(4) Uani 1 1 d . . .
C33 C 0.62970(18) 0.66838(18) 0.16752(14) 0.0309(5) Uani 1 1 d . . .
C34 C 0.70614(19) 0.72095(19) 0.16620(15) 0.0350(5) Uani 1 1 d . . .
H34 H 0.7263 0.7671 0.1234 0.042 Uiso 1 1 calc R . .
C35 C 0.75384(19) 0.7074(2) 0.22634(16) 0.0359(5) Uani 1 1 d . . .
C36 C 0.7215(2) 0.6401(2) 0.28836(16) 0.0369(5) Uani 1 1 d . . .
H36 H 0.7528 0.6301 0.3297 0.044 Uiso 1 1 calc R . .
C37 C 0.8338(2) 0.7680(3) 0.22773(19) 0.0475(7) Uani 1 1 d . . .
C371 C 0.9305(5) 0.7009(6) 0.2424(6) 0.131(3) Uani 1 1 d . . .
H37A H 0.9062 0.6615 0.2918 0.197 Uiso 1 1 calc R . .
H37B H 0.9789 0.7396 0.2480 0.197 Uiso 1 1 calc R . .
H37C H 0.9693 0.6581 0.1968 0.197 Uiso 1 1 calc R . .
C372 C 0.7772(5) 0.8326(4) 0.3022(3) 0.0888(15) Uani 1 1 d . . .
H37D H 0.7544 0.7913 0.3507 0.133 Uiso 1 1 calc R . .
H37E H 0.7137 0.8782 0.2954 0.133 Uiso 1 1 calc R . .
H37F H 0.8277 0.8691 0.3075 0.133 Uiso 1 1 calc R . .
C373 C 0.8698(6) 0.8271(6) 0.1532(3) 0.122(3) Uani 1 1 d . . .
H37G H 0.8068 0.8709 0.1440 0.183 Uiso 1 1 calc R . .
H37H H 0.9079 0.7842 0.1076 0.183 Uiso 1 1 calc R . .
H37I H 0.9187 0.8656 0.1583 0.183 Uiso 1 1 calc R . .
O32 O 0.52161(13) 0.55153(12) 0.23354(10) 0.0319(4) Uani 1 1 d . . .
C321 C 0.5611(2) 0.45505(19) 0.20415(16) 0.0371(5) Uani 1 1 d . . .
H32A H 0.6073 0.4155 0.2339 0.044 Uiso 1 1 calc R . .
H32B H 0.6049 0.4569 0.1462 0.044 Uiso 1 1 calc R . .
C322 C 0.4641(2) 0.4109(2) 0.21644(16) 0.0380(5) Uani 1 1 d . . .
H32C H 0.4199 0.4500 0.1850 0.046 Uiso 1 1 calc R . .
H32D H 0.4186 0.4134 0.2740 0.046 Uiso 1 1 calc R . .
C323 C 0.4980(3) 0.3057(2) 0.19045(16) 0.0424(6) Uani 1 1 d . . .
H32E H 0.5597 0.2716 0.2079 0.051 Uiso 1 1 calc R . .
H32F H 0.4372 0.2722 0.2168 0.051 Uiso 1 1 calc R . .
C324 C 0.5307(3) 0.3013(2) 0.09931(16) 0.0425(6) Uani 1 1 d . . .
H32G H 0.4647 0.3093 0.0848 0.051 Uiso 1 1 calc R . .
H32H H 0.5659 0.3565 0.0738 0.051 Uiso 1 1 calc R . .
N324 N 0.6045(2) 0.21062(17) 0.06662(14) 0.0398(5) Uani 1 1 d . . .
C381 C 0.7151(3) 0.1935(2) 0.05089(19) 0.0469(6) Uani 1 1 d . . .
O381 O 0.7611(2) 0.2493(2) 0.06653(19) 0.0672(7) Uani 1 1 d . . .
C382 C 0.7615(3) 0.0976(2) 0.01234(18) 0.0451(6) Uani 1 1 d . . .
C383 C 0.8675(3) 0.0465(3) -0.0172(2) 0.0597(8) Uani 1 1 d . . .
H383 H 0.9258 0.0716 -0.0148 0.072 Uiso 1 1 calc R . .
C384 C 0.8853(3) -0.0428(3) -0.0503(3) 0.0700(10) Uani 1 1 d . . .
H384 H 0.9572 -0.0794 -0.0710 0.084 Uiso 1 1 calc R . .
C385 C 0.8004(3) -0.0802(3) -0.0538(2) 0.0610(9) Uani 1 1 d . . .
H385 H 0.8151 -0.1422 -0.0759 0.073 Uiso 1 1 calc R . .
C386 C 0.6938(3) -0.0274(2) -0.02505(18) 0.0456(6) Uani 1 1 d . . .
H386 H 0.6353 -0.0517 -0.0278 0.055 Uiso 1 1 calc R . .
C387 C 0.6772(2) 0.0617(2) 0.00759(16) 0.0388(5) Uani 1 1 d . . .
C388 C 0.5754(2) 0.13533(19) 0.04000(15) 0.0365(5) Uani 1 1 d . . .
O388 O 0.48469(17) 0.13464(16) 0.04308(13) 0.0459(5) Uani 1 1 d . . .
C4 C 0.58213(19) 0.6853(2) 0.09973(14) 0.0337(5) Uani 1 1 d . . .
H4A H 0.6019 0.7449 0.0686 0.040 Uiso 1 1 calc R . .
H4B H 0.6176 0.6303 0.0631 0.040 Uiso 1 1 calc R . .
C41 C 0.46100(18) 0.69623(18) 0.12296(13) 0.0295(4) Uani 1 1 d . . .
C42 C 0.38718(19) 0.77065(17) 0.17228(13) 0.0290(4) Uani 1 1 d . . .
C43 C 0.27472(19) 0.78387(17) 0.18993(13) 0.0290(4) Uani 1 1 d . . .
C44 C 0.23788(19) 0.72104(18) 0.15590(14) 0.0316(5) Uani 1 1 d . . .
H44 H 0.1626 0.7289 0.1654 0.038 Uiso 1 1 calc R . .
C45 C 0.31124(19) 0.64699(18) 0.10813(13) 0.0310(5) Uani 1 1 d . . .
N45 N 0.27010(18) 0.58040(17) 0.07456(13) 0.0371(5) Uani 1 1 d . . .
O451 O 0.33488(18) 0.52063(17) 0.02648(13) 0.0497(5) Uani 1 1 d . . .
O452 O 0.17197(17) 0.58816(18) 0.09533(15) 0.0516(5) Uani 1 1 d . . .
C46 C 0.42157(19) 0.63345(18) 0.09145(13) 0.0309(5) Uani 1 1 d . . .
H46 H 0.4699 0.5818 0.0588 0.037 Uiso 1 1 calc R . .
O42 O 0.42603(14) 0.82811(13) 0.20818(10) 0.0326(4) Uani 1 1 d . . .
C421 C 0.4432(3) 0.9201(2) 0.16891(19) 0.0470(7) Uani 1 1 d . . .
H42A H 0.3727 0.9649 0.1744 0.056 Uiso 1 1 calc R . .
H42B H 0.4842 0.9113 0.1108 0.056 Uiso 1 1 calc R . .
C422 C 0.5045(4) 0.9616(3) 0.2065(2) 0.0618(9) Uani 1 1 d . . .
H422 H 0.5688 0.9194 0.2103 0.074 Uiso 1 1 calc R . .
C423 C 0.4840(5) 1.0444(3) 0.2342(3) 0.0849(15) Uani 1 1 d . . .
H42C H 0.4209 1.0905 0.2324 0.102 Uiso 1 1 calc R . .
H42D H 0.5315 1.0611 0.2569 0.102 Uiso 1 1 calc R . .
C1L C 0.1695(9) 0.7956(8) 0.7499(7) 0.156(4) Uani 1 1 d . . .
H1L1 H 0.1878 0.7253 0.7392 0.187 Uiso 1 1 calc R . .
H1L2 H 0.1585 0.8010 0.8075 0.187 Uiso 1 1 calc R . .
Cl1 Cl 0.0453(3) 0.8445(2) 0.73561(16) 0.1658(11) Uani 1 1 d . . .
Cl2 Cl 0.2829(3) 0.8441(4) 0.6936(2) 0.226(2) Uani 1 1 d . . .

loop_
_atom_site_aniso_label
_atom_site_aniso_U_11
_atom_site_aniso_U_22
_atom_site_aniso_U_33
_atom_site_aniso_U_23
_atom_site_aniso_U_13
_atom_site_aniso_U_12
C1 0.0316(11) 0.0290(10) 0.0365(11) -0.0011(8) -0.0151(9) -0.0038(8)
C11 0.0257(10) 0.0262(10) 0.0337(11) -0.0042(8) -0.0098(8) -0.0025(8)
C12 0.0315(10) 0.0221(9) 0.0325(10) -0.0068(8) -0.0074(8) -0.0023(8)
C13 0.0430(13) 0.0240(10) 0.0317(11) -0.0048(8) -0.0108(9) -0.0013(9)
C14 0.0392(12) 0.0285(11) 0.0348(11) -0.0096(9) -0.0113(10) -0.0024(9)
C15 0.0301(11) 0.0265(10) 0.0448(13) -0.0084(9) -0.0131(9) -0.0036(8)
C16 0.0311(11) 0.0233(10) 0.0438(12) -0.0017(9) -0.0140(9) -0.0039(8)
C17 0.0428(13) 0.0263(11) 0.0605(16) -0.0135(10) -0.0206(12) -0.0040(10)
C171 0.0574(19) 0.0461(17) 0.076(2) -0.0292(16) -0.0052(17) -0.0079(14)
C172 0.142(4) 0.0294(15) 0.097(3) -0.0078(16) -0.076(3) -0.0007(19)
C173 0.0548(18) 0.0458(16) 0.087(3) -0.0097(16) -0.0288(18) -0.0161(14)
O12 0.0409(9) 0.0225(7) 0.0329(8) -0.0076(6) -0.0097(7) -0.0035(6)
C121 0.0416(13) 0.0315(11) 0.0389(12) -0.0065(9) -0.0136(10) -0.0066(10)
C122 0.0469(14) 0.0286(11) 0.0381(12) -0.0045(9) -0.0156(11) -0.0083(10)
C123 0.0558(16) 0.0387(13) 0.0388(13) 0.0007(10) -0.0158(12) -0.0165(12)
C124 0.0625(18) 0.0317(12) 0.0551(16) 0.0054(11) -0.0293(14) -0.0152(12)
N124 0.0408(11) 0.0332(10) 0.0486(12) -0.0041(9) -0.0174(10) -0.0085(9)
C181 0.0374(13) 0.0394(13) 0.0439(14) -0.0014(10) -0.0090(11) -0.0098(10)
O181 0.0419(11) 0.0712(16) 0.0505(12) 0.0019(11) -0.0050(9) -0.0090(10)
C182 0.0420(14) 0.0471(15) 0.0451(14) -0.0014(11) -0.0130(11) -0.0186(12)
C183 0.0532(18) 0.084(3) 0.066(2) 0.0109(18) -0.0285(16) -0.0318(18)
C184 0.094(3) 0.085(3) 0.069(2) 0.008(2) -0.045(2) -0.047(3)
C185 0.106(3) 0.074(3) 0.0500(19) -0.0077(17) -0.025(2) -0.033(2)
C186 0.072(2) 0.066(2) 0.0494(18) -0.0155(16) -0.0028(16) -0.0202(18)
C187 0.0428(14) 0.0424(14) 0.0485(15) -0.0085(11) -0.0087(12) -0.0149(11)
C188 0.0375(13) 0.0408(14) 0.0572(16) -0.0045(12) -0.0126(12) -0.0101(11)
O188 0.0343(11) 0.0818(18) 0.0850(18) -0.0045(15) -0.0153(11) -0.0115(11)
C2 0.079(2) 0.0300(12) 0.0280(11) -0.0046(9) -0.0174(12) -0.0012(12)
C21 0.0596(15) 0.0253(10) 0.0269(10) 0.0014(8) -0.0194(10) -0.0051(10)
C22 0.0615(16) 0.0323(11) 0.0317(11) 0.0058(9) -0.0260(11) -0.0187(11)
C23 0.0462(13) 0.0397(12) 0.0299(11) 0.0049(9) -0.0209(10) -0.0117(10)
C24 0.0488(14) 0.0295(11) 0.0321(11) 0.0006(9) -0.0198(10) -0.0045(10)
C25 0.0496(14) 0.0258(10) 0.0338(11) 0.0030(8) -0.0206(10) -0.0096(10)
N25 0.0558(14) 0.0293(10) 0.0489(13) 0.0022(9) -0.0219(11) -0.0119(10)
O251 0.0808(17) 0.0354(11) 0.0753(16) -0.0105(10) -0.0191(13) -0.0175(11)
O252 0.0613(14) 0.0504(13) 0.0733(16) 0.0010(11) -0.0068(12) -0.0269(11)
C26 0.0474(13) 0.0293(11) 0.0302(11) 0.0026(8) -0.0161(10) -0.0064(10)
O22 0.105(2) 0.0427(11) 0.0517(12) 0.0131(9) -0.0466(13) -0.0403(12)
C221 0.0459(14) 0.0303(11) 0.0417(13) 0.0017(10) -0.0118(11) -0.0088(10)
C222 0.078(2) 0.0414(17) 0.097(3) 0.0058(17) -0.043(2) -0.0253(16)
C223 0.098(3) 0.058(2) 0.128(4) -0.017(2) -0.065(3) -0.017(2)
C3 0.0464(14) 0.0521(15) 0.0437(14) 0.0075(12) -0.0296(12) -0.0141(12)
C31 0.0312(11) 0.0398(12) 0.0351(11) -0.0034(9) -0.0157(9) -0.0039(9)
C32 0.0263(10) 0.0339(11) 0.0333(11) -0.0088(9) -0.0117(8) -0.0034(8)
C33 0.0246(10) 0.0397(12) 0.0288(10) -0.0079(9) -0.0097(8) -0.0030(9)
C34 0.0300(11) 0.0429(13) 0.0335(11) -0.0055(9) -0.0090(9) -0.0107(10)
C35 0.0253(10) 0.0442(13) 0.0413(12) -0.0126(10) -0.0125(9) -0.0054(9)
C36 0.0333(11) 0.0430(13) 0.0405(12) -0.0078(10) -0.0202(10) -0.0044(10)
C37 0.0377(13) 0.0611(18) 0.0544(16) -0.0090(13) -0.0202(12) -0.0195(13)
C371 0.075(3) 0.159(6) 0.201(8) 0.077(6) -0.091(4) -0.072(4)
C372 0.100(4) 0.103(4) 0.080(3) -0.027(3) -0.021(3) -0.055(3)
C373 0.164(6) 0.195(7) 0.067(3) 0.031(3) -0.046(3) -0.154(6)
O32 0.0312(8) 0.0339(8) 0.0352(8) -0.0047(6) -0.0154(7) -0.0074(7)
C321 0.0372(12) 0.0358(12) 0.0414(12) -0.0093(10) -0.0148(10) -0.0077(10)
C322 0.0416(13) 0.0423(13) 0.0351(12) -0.0053(10) -0.0149(10) -0.0131(10)
C323 0.0599(17) 0.0383(13) 0.0362(12) 0.0000(10) -0.0213(12) -0.0168(12)
C324 0.0599(17) 0.0374(13) 0.0369(13) -0.0022(10) -0.0218(12) -0.0140(12)
N324 0.0485(13) 0.0388(11) 0.0399(11) -0.0050(9) -0.0197(10) -0.0148(10)
C381 0.0531(16) 0.0478(15) 0.0520(15) -0.0010(12) -0.0269(13) -0.0199(13)
O381 0.0708(16) 0.0626(15) 0.0932(19) -0.0087(13) -0.0445(15) -0.0323(13)
C382 0.0485(15) 0.0488(15) 0.0466(14) 0.0007(12) -0.0226(12) -0.0172(12)
C383 0.0464(17) 0.068(2) 0.071(2) -0.0063(17) -0.0263(16) -0.0112(15)
C384 0.0509(19) 0.080(3) 0.075(2) -0.019(2) -0.0246(18) 0.0066(18)
C385 0.070(2) 0.0494(18) 0.063(2) -0.0119(15) -0.0277(17) 0.0001(16)
C386 0.0582(17) 0.0401(14) 0.0442(14) -0.0032(11) -0.0213(13) -0.0142(12)
C387 0.0469(14) 0.0386(13) 0.0364(12) 0.0006(10) -0.0177(11) -0.0144(11)
C388 0.0471(14) 0.0367(12) 0.0314(11) -0.0018(9) -0.0153(10) -0.0161(10)
O388 0.0437(10) 0.0527(12) 0.0498(11) -0.0082(9) -0.0191(9) -0.0175(9)
C4 0.0291(11) 0.0477(13) 0.0269(10) -0.0041(9) -0.0107(8) -0.0097(9)
C41 0.0292(10) 0.0383(11) 0.0236(9) 0.0014(8) -0.0113(8) -0.0093(9)
C42 0.0314(11) 0.0332(11) 0.0266(10) 0.0018(8) -0.0135(8) -0.0099(9)
C43 0.0308(11) 0.0310(10) 0.0272(10) 0.0006(8) -0.0130(8) -0.0060(8)
C44 0.0297(10) 0.0383(12) 0.0306(10) 0.0009(9) -0.0141(9) -0.0090(9)
C45 0.0348(11) 0.0366(11) 0.0269(10) -0.0010(8) -0.0139(9) -0.0120(9)
N45 0.0391(11) 0.0440(11) 0.0336(10) -0.0056(8) -0.0138(8) -0.0145(9)
O451 0.0496(11) 0.0539(12) 0.0495(11) -0.0213(9) -0.0120(9) -0.0160(9)
O452 0.0387(10) 0.0598(13) 0.0660(13) -0.0187(11) -0.0213(10) -0.0149(9)
C46 0.0329(11) 0.0364(11) 0.0247(10) -0.0024(8) -0.0111(8) -0.0069(9)
O42 0.0359(8) 0.0356(9) 0.0322(8) -0.0015(6) -0.0156(7) -0.0125(7)
C421 0.0621(18) 0.0449(15) 0.0456(14) 0.0078(12) -0.0259(13) -0.0258(13)
C422 0.080(2) 0.0570(19) 0.070(2) 0.0087(16) -0.0396(19) -0.0382(18)
C423 0.137(4) 0.066(2) 0.082(3) 0.008(2) -0.050(3) -0.062(3)
C1L 0.185(9) 0.159(8) 0.164(8) 0.071(6) -0.093(7) -0.098(7)
Cl1 0.173(2) 0.162(2) 0.1193(16) 0.0036(15) -0.0295(15) 0.0121(18)
Cl2 0.232(4) 0.318(5) 0.200(3) 0.122(3) -0.126(3) -0.174(4)

loop_
_atom_type_symbol
_atom_type_description
_atom_type_scat_dispersion_real
_atom_type_scat_dispersion_imag
_atom_type_scat_source
C C 0.0033 0.0016 'International Tables Vol C Tables 4.2.6.8 and 6.1.1.4'
H H 0.0000 0.0000 'International Tables Vol C Tables 4.2.6.8 and 6.1.1.4'
Cl Cl 0.1484 0.1585 'International Tables Vol C Tables 4.2.6.8 and 6.1.1.4'
N N 0.0061 0.0033 'International Tables Vol C Tables 4.2.6.8 and 6.1.1.4'
O O 0.0106 0.0060 'International Tables Vol C Tables 4.2.6.8 and 6.1.1.4'

loop_
_geom_angle_atom_site_label_1
_geom_angle_atom_site_label_2
_geom_angle_atom_site_label_3
_geom_angle
_geom_angle_site_symmetry_1
_geom_angle_site_symmetry_3
_geom_angle_publ_flag
C43 C1 C11 117.61(19) . . ?
C43 C1 H1A 107.9 . . ?
C11 C1 H1A 107.9 . . ?
C43 C1 H1B 107.9 . . ?
C11 C1 H1B 107.9 . . ?
H1A C1 H1B 107.2 . . ?
C16 C11 C12 118.7(2) . . ?
C16 C11 C1 119.5(2) . . ?
C12 C11 C1 121.8(2) . . ?
O12 C12 C11 118.1(2) . . ?
O12 C12 C13 120.9(2) . . ?
C11 C12 C13 120.8(2) . . ?
C14 C13 C12 118.2(2) . . ?
C14 C13 C2 117.5(2) . . ?
C12 C13 C2 124.3(2) . . ?
C13 C14 C15 122.8(2) . . ?
C13 C14 H14 118.6 . . ?
C15 C14 H14 118.6 . . ?
C14 C15 C16 117.0(2) . . ?
C14 C15 C17 119.5(2) . . ?
C16 C15 C17 123.5(2) . . ?
C11 C16 C15 122.4(2) . . ?
C11 C16 H16 118.8 . . ?
C15 C16 H16 118.8 . . ?
C172 C17 C15 113.2(3) . . ?
C172 C17 C173 110.3(3) . . ?
C15 C17 C173 109.9(2) . . ?
C172 C17 C171 107.6(3) . . ?
C15 C17 C171 109.2(2) . . ?
C173 C17 C171 106.4(3) . . ?
C17 C171 H17A 109.5 . . ?
C17 C171 H17B 109.5 . . ?
H17A C171 H17B 109.5 . . ?
C17 C171 H17C 109.5 . . ?
H17A C171 H17C 109.5 . . ?
H17B C171 H17C 109.5 . . ?
C17 C172 H17D 109.5 . . ?
C17 C172 H17E 109.5 . . ?
H17D C172 H17E 109.5 . . ?
C17 C172 H17F 109.5 . . ?
H17D C172 H17F 109.5 . . ?
H17E C172 H17F 109.5 . . ?
C17 C173 H17G 109.5 . . ?
C17 C173 H17H 109.5 . . ?
H17G C173 H17H 109.5 . . ?
C17 C173 H17I 109.5 . . ?
H17G C173 H17I 109.5 . . ?
H17H C173 H17I 109.5 . . ?
C12 O12 C121 114.74(18) . . ?
O12 C121 C122 108.1(2) . . ?
O12 C121 H12A 110.1 . . ?
C122 C121 H12A 110.1 . . ?
O12 C121 H12B 110.1 . . ?
C122 C121 H12B 110.1 . . ?
H12A C121 H12B 108.4 . . ?
C121 C122 C123 111.6(2) . . ?
C121 C122 H12C 109.3 . . ?
C123 C122 H12C 109.3 . . ?
C121 C122 H12D 109.3 . . ?
C123 C122 H12D 109.3 . . ?
H12C C122 H12D 108.0 . . ?
C122 C123 C124 113.7(2) . . ?
C122 C123 H12E 108.8 . . ?
C124 C123 H12E 108.8 . . ?
C122 C123 H12F 108.8 . . ?
C124 C123 H12F 108.8 . . ?
H12E C123 H12F 107.7 . . ?
N124 C124 C123 113.9(2) . . ?
N124 C124 H12G 108.8 . . ?
C123 C124 H12G 108.8 . . ?
N124 C124 H12H 108.8 . . ?
C123 C124 H12H 108.8 . . ?
H12G C124 H12H 107.7 . . ?
C181 N124 C188 111.8(2) . . ?
C181 N124 C124 122.7(2) . . ?
C188 N124 C124 124.7(3) . . ?
O181 C181 N124 124.6(3) . . ?
O181 C181 C182 129.3(3) . . ?
N124 C181 C182 106.1(2) . . ?
C183 C182 C187 121.4(3) . . ?
C183 C182 C181 130.4(3) . . ?
C187 C182 C181 108.1(3) . . ?
C182 C183 C184 116.9(4) . . ?
C182 C183 H183 121.6 . . ?
C184 C183 H183 121.6 . . ?
C185 C184 C183 121.8(4) . . ?
C185 C184 H184 119.1 . . ?
C183 C184 H184 119.1 . . ?
C184 C185 C186 121.4(4) . . ?
C184 C185 H185 119.3 . . ?
C186 C185 H185 119.3 . . ?
C187 C186 C185 116.9(4) . . ?
C187 C186 H186 121.6 . . ?
C185 C186 H186 121.6 . . ?
C182 C187 C186 121.6(3) . . ?
C182 C187 C188 108.4(3) . . ?
C186 C187 C188 130.0(3) . . ?
O188 C188 N124 124.9(3) . . ?
O188 C188 C187 129.7(3) . . ?
N124 C188 C187 105.4(2) . . ?
C21 C2 C13 117.7(2) . . ?
C21 C2 H2A 107.9 . . ?
C13 C2 H2A 107.9 . . ?
C21 C2 H2B 107.9 . . ?
C13 C2 H2B 107.9 . . ?
H2A C2 H2B 107.2 . . ?
C26 C21 C22 118.4(2) . . ?
C26 C21 C2 118.6(3) . . ?
C22 C21 C2 122.9(2) . . ?
O22 C22 C23 117.6(3) . . ?
O22 C22 C21 119.9(3) . . ?
C23 C22 C21 121.9(2) . . ?
C24 C23 C22 118.6(2) . . ?
C24 C23 C3 118.9(3) . . ?
C22 C23 C3 122.4(2) . . ?
C25 C24 C23 119.3(2) . . ?
C25 C24 H24 120.4 . . ?
C23 C24 H24 120.4 . . ?
C24 C25 C26 122.7(2) . . ?
C24 C25 N25 119.0(2) . . ?
C26 C25 N25 118.3(2) . . ?
O252 N25 O251 123.2(3) . . ?
O252 N25 C25 119.2(2) . . ?
O251 N25 C25 117.5(3) . . ?
C25 C26 C21 119.1(3) . . ?
C25 C26 H26 120.5 . . ?
C21 C26 H26 120.5 . . ?
C22 O22 C221 119.9(2) . . ?
O22 C221 C222 107.1(3) . . ?
O22 C221 H22A 110.3 . . ?
C222 C221 H22A 110.3 . . ?
O22 C221 H22B 110.3 . . ?
C222 C221 H22B 110.3 . . ?
H22A C221 H22B 108.6 . . ?
C223 C222 C221 127.0(4) . . ?
C223 C222 H222 116.5 . . ?
C221 C222 H222 116.5 . . ?
C222 C223 H22C 120.0 . . ?
C222 C223 H22D 120.0 . . ?
H22C C223 H22D 120.0 . . ?
C23 C3 C31 115.9(2) . . ?
C23 C3 H3A 108.3 . . ?
C31 C3 H3A 108.3 . . ?
C23 C3 H3B 108.3 . . ?
C31 C3 H3B 108.3 . . ?
H3A C3 H3B 107.4 . . ?
C36 C31 C32 118.0(2) . . ?
C36 C31 C3 118.9(2) . . ?
C32 C31 C3 123.0(2) . . ?
C33 C32 O32 118.7(2) . . ?
C33 C32 C31 121.4(2) . . ?
O32 C32 C31 119.8(2) . . ?
C32 C33 C34 118.6(2) . . ?
C32 C33 C4 122.1(2) . . ?
C34 C33 C4 119.3(2) . . ?
C33 C34 C35 121.8(2) . . ?
C33 C34 H34 119.1 . . ?
C35 C34 H34 119.1 . . ?
C36 C35 C34 117.5(2) . . ?
C36 C35 C37 120.1(2) . . ?
C34 C35 C37 122.3(3) . . ?
C35 C36 C31 122.6(2) . . ?
C35 C36 H36 118.7 . . ?
C31 C36 H36 118.7 . . ?
C373 C37 C371 109.7(5) . . ?
C373 C37 C35 113.2(3) . . ?
C371 C37 C35 109.1(3) . . ?
C373 C37 C372 111.4(4) . . ?
C371 C37 C372 106.2(5) . . ?
C35 C37 C372 106.9(3) . . ?
C37 C371 H37A 109.5 . . ?
C37 C371 H37B 109.5 . . ?
H37A C371 H37B 109.5 . . ?
C37 C371 H37C 109.5 . . ?
H37A C371 H37C 109.5 . . ?
H37B C371 H37C 109.5 . . ?
C37 C372 H37D 109.5 . . ?
C37 C372 H37E 109.5 . . ?
H37D C372 H37E 109.5 . . ?
C37 C372 H37F 109.5 . . ?
H37D C372 H37F 109.5 . . ?
H37E C372 H37F 109.5 . . ?
C37 C373 H37G 109.5 . . ?
C37 C373 H37H 109.5 . . ?
H37G C373 H37H 109.5 . . ?
C37 C373 H37I 109.5 . . ?
H37G C373 H37I 109.5 . . ?
H37H C373 H37I 109.5 . . ?
C32 O32 C321 115.08(18) . . ?
O32 C321 C322 107.8(2) . . ?
O32 C321 H32A 110.1 . . ?
C322 C321 H32A 110.1 . . ?
O32 C321 H32B 110.1 . . ?
C322 C321 H32B 110.1 . . ?
H32A C321 H32B 108.5 . . ?
C321 C322 C323 111.8(2) . . ?
C321 C322 H32C 109.3 . . ?
C323 C322 H32C 109.3 . . ?
C321 C322 H32D 109.3 . . ?
C323 C322 H32D 109.3 . . ?
H32C C322 H32D 107.9 . . ?
C324 C323 C322 110.8(2) . . ?
C324 C323 H32E 109.5 . . ?
C322 C323 H32E 109.5 . . ?
C324 C323 H32F 109.5 . . ?
C322 C323 H32F 109.5 . . ?
H32E C323 H32F 108.1 . . ?
N324 C324 C323 113.7(2) . . ?
N324 C324 H32G 108.8 . . ?
C323 C324 H32G 108.8 . . ?
N324 C324 H32H 108.8 . . ?
C323 C324 H32H 108.8 . . ?
H32G C324 H32H 107.7 . . ?
C381 N324 C388 111.5(2) . . ?
C381 N324 C324 123.2(2) . . ?
C388 N324 C324 125.1(2) . . ?
O381 C381 N324 124.3(3) . . ?
O381 C381 C382 129.1(3) . . ?
N324 C381 C382 106.6(2) . . ?
C387 C382 C383 121.1(3) . . ?
C387 C382 C381 107.8(3) . . ?
C383 C382 C381 131.1(3) . . ?
C382 C383 C384 117.4(3) . . ?
C382 C383 H383 121.3 . . ?
C384 C383 H383 121.3 . . ?
C383 C384 C385 121.7(3) . . ?
C383 C384 H384 119.1 . . ?
C385 C384 H384 119.1 . . ?
C384 C385 C386 120.5(3) . . ?
C384 C385 H385 119.7 . . ?
C386 C385 H385 119.7 . . ?
C387 C386 C385 117.2(3) . . ?
C387 C386 H386 121.4 . . ?
C385 C386 H386 121.4 . . ?
C382 C387 C386 122.0(3) . . ?
C382 C387 C388 108.2(2) . . ?
C386 C387 C388 129.8(3) . . ?
O388 C388 N324 124.7(3) . . ?
O388 C388 C387 129.4(2) . . ?
N324 C388 C387 105.9(2) . . ?
C41 C4 C33 117.45(19) . . ?
C41 C4 H4A 107.9 . . ?
C33 C4 H4A 107.9 . . ?
C41 C4 H4B 107.9 . . ?
C33 C4 H4B 107.9 . . ?
H4A C4 H4B 107.2 . . ?
C46 C41 C42 118.9(2) . . ?
C46 C41 C4 118.9(2) . . ?
C42 C41 C4 122.2(2) . . ?
O42 C42 C41 118.6(2) . . ?
O42 C42 C43 119.3(2) . . ?
C41 C42 C43 121.9(2) . . ?
C44 C43 C42 117.8(2) . . ?
C44 C43 C1 119.1(2) . . ?
C42 C43 C1 123.0(2) . . ?
C45 C44 C43 119.9(2) . . ?
C45 C44 H44 120.1 . . ?
C43 C44 H44 120.1 . . ?
C46 C45 C44 122.3(2) . . ?
C46 C45 N45 118.9(2) . . ?
C44 C45 N45 118.8(2) . . ?
O452 N45 O451 123.0(2) . . ?
O452 N45 C45 118.1(2) . . ?
O451 N45 C45 118.9(2) . . ?
C45 C46 C41 119.2(2) . . ?
C45 C46 H46 120.4 . . ?
C41 C46 H46 120.4 . . ?
C42 O42 C421 116.90(19) . . ?
O42 C421 C422 108.7(2) . . ?
O42 C421 H42A 110.0 . . ?
C422 C421 H42A 110.0 . . ?
O42 C421 H42B 110.0 . . ?
C422 C421 H42B 110.0 . . ?
H42A C421 H42B 108.3 . . ?
C423 C422 C421 129.4(5) . . ?
C423 C422 H422 115.3 . . ?
C421 C422 H422 115.3 . . ?
C422 C423 H42C 120.0 . . ?
C422 C423 H42D 120.0 . . ?
H42C C423 H42D 120.0 . . ?
Cl1 C1L Cl2 119.4(5) . . ?
Cl1 C1L H1L1 107.5 . . ?
Cl2 C1L H1L1 107.5 . . ?
Cl1 C1L H1L2 107.5 . . ?
Cl2 C1L H1L2 107.5 . . ?
H1L1 C1L H1L2 107.0 . . ?

loop_
_geom_bond_atom_site_label_1
_geom_bond_atom_site_label_2
_geom_bond_distance
_geom_bond_site_symmetry_2
_geom_bond_publ_flag
C1 C43 1.514(3) . ?
C1 C11 1.521(3) . ?
C1 H1A 0.9900 . ?
C1 H1B 0.9900 . ?
C11 C16 1.392(3) . ?
C11 C12 1.397(3) . ?
C12 O12 1.389(3) . ?
C12 C13 1.400(3) . ?
C13 C14 1.394(3) . ?
C13 C2 1.518(3) . ?
C14 C15 1.394(4) . ?
C14 H14 0.9500 . ?
C15 C16 1.396(4) . ?
C15 C17 1.534(3) . ?
C16 H16 0.9500 . ?
C17 C172 1.498(5) . ?
C17 C173 1.535(4) . ?
C17 C171 1.563(5) . ?
C171 H17A 0.9800 . ?
C171 H17B 0.9800 . ?
C171 H17C 0.9800 . ?
C172 H17D 0.9800 . ?
C172 H17E 0.9800 . ?
C172 H17F 0.9800 . ?
C173 H17G 0.9800 . ?
C173 H17H 0.9800 . ?
C173 H17I 0.9800 . ?
O12 C121 1.434(3) . ?
C121 C122 1.516(3) . ?
C121 H12A 0.9900 . ?
C121 H12B 0.9900 . ?
C122 C123 1.521(4) . ?
C122 H12C 0.9900 . ?
C122 H12D 0.9900 . ?
C123 C124 1.523(4) . ?
C123 H12E 0.9900 . ?
C123 H12F 0.9900 . ?
C124 N124 1.460(4) . ?
C124 H12G 0.9900 . ?
C124 H12H 0.9900 . ?
N124 C181 1.389(4) . ?
N124 C188 1.406(4) . ?
C181 O181 1.212(4) . ?
C181 C182 1.484(4) . ?
C182 C183 1.382(5) . ?
C182 C187 1.384(4) . ?
C183 C184 1.399(6) . ?
C183 H183 0.9500 . ?
C184 C185 1.368(7) . ?
C184 H184 0.9500 . ?
C185 C186 1.394(7) . ?
C185 H185 0.9500 . ?
C186 C187 1.389(5) . ?
C186 H186 0.9500 . ?
C187 C188 1.486(4) . ?
C188 O188 1.199(4) . ?
C2 C21 1.513(4) . ?
C2 H2A 0.9900 . ?
C2 H2B 0.9900 . ?
C21 C26 1.397(4) . ?
C21 C22 1.401(4) . ?
C22 O22 1.379(3) . ?
C22 C23 1.397(4) . ?
C23 C24 1.394(4) . ?
C23 C3 1.513(4) . ?
C24 C25 1.374(4) . ?
C24 H24 0.9500 . ?
C25 C26 1.384(4) . ?
C25 N25 1.462(3) . ?
N25 O252 1.231(4) . ?
N25 O251 1.233(4) . ?
C26 H26 0.9500 . ?
O22 C221 1.442(3) . ?
C221 C222 1.465(4) . ?
C221 H22A 0.9900 . ?
C221 H22B 0.9900 . ?
C222 C223 1.326(7) . ?
C222 H222 0.9500 . ?
C223 H22C 0.9500 . ?
C223 H22D 0.9500 . ?
C3 C31 1.519(4) . ?
C3 H3A 0.9900 . ?
C3 H3B 0.9900 . ?
C31 C36 1.396(4) . ?
C31 C32 1.399(3) . ?
C32 C33 1.389(3) . ?
C32 O32 1.391(3) . ?
C33 C34 1.398(3) . ?
C33 C4 1.523(3) . ?
C34 C35 1.402(4) . ?
C34 H34 0.9500 . ?
C35 C36 1.387(4) . ?
C35 C37 1.535(4) . ?
C36 H36 0.9500 . ?
C37 C373 1.474(6) . ?
C37 C371 1.506(6) . ?
C37 C372 1.551(6) . ?
C371 H37A 0.9800 . ?
C371 H37B 0.9800 . ?
C371 H37C 0.9800 . ?
C372 H37D 0.9800 . ?
C372 H37E 0.9800 . ?
C372 H37F 0.9800 . ?
C373 H37G 0.9800 . ?
C373 H37H 0.9800 . ?
C373 H37I 0.9800 . ?
O32 C321 1.429(3) . ?
C321 C322 1.517(4) . ?
C321 H32A 0.9900 . ?
C321 H32B 0.9900 . ?
C322 C323 1.524(4) . ?
C322 H32C 0.9900 . ?
C322 H32D 0.9900 . ?
C323 C324 1.524(4) . ?
C323 H32E 0.9900 . ?
C323 H32F 0.9900 . ?
C324 N324 1.462(4) . ?
C324 H32G 0.9900 . ?
C324 H32H 0.9900 . ?
N324 C381 1.385(4) . ?
N324 C388 1.397(3) . ?
C381 O381 1.218(4) . ?
C381 C382 1.487(4) . ?
C382 C387 1.380(4) . ?
C382 C383 1.385(5) . ?
C383 C384 1.387(6) . ?
C383 H383 0.9500 . ?
C384 C385 1.391(6) . ?
C384 H384 0.9500 . ?
C385 C386 1.398(5) . ?
C385 H385 0.9500 . ?
C386 C387 1.385(4) . ?
C386 H386 0.9500 . ?
C387 C388 1.488(4) . ?
C388 O388 1.207(3) . ?
C4 C41 1.513(3) . ?
C4 H4A 0.9900 . ?
C4 H4B 0.9900 . ?
C41 C46 1.388(3) . ?
C41 C42 1.404(3) . ?
C42 O42 1.375(3) . ?
C42 C43 1.408(3) . ?
C43 C44 1.393(3) . ?
C44 C45 1.386(4) . ?
C44 H44 0.9500 . ?
C45 C46 1.382(3) . ?
C45 N45 1.467(3) . ?
N45 O452 1.225(3) . ?
N45 O451 1.225(3) . ?
C46 H46 0.9500 . ?
O42 C421 1.433(3) . ?
C421 C422 1.475(4) . ?
C421 H42A 0.9900 . ?
C421 H42B 0.9900 . ?
C422 C423 1.254(6) . ?
C422 H422 0.9500 . ?
C423 H42C 0.9500 . ?
C423 H42D 0.9500 . ?
C1L Cl1 1.751(11) . ?
C1L Cl2 1.752(10) . ?
C1L H1L1 0.9900 . ?
C1L H1L2 0.9900 . ?

loop_
_geom_torsion_atom_site_label_1
_geom_torsion_atom_site_label_2
_geom_torsion_atom_site_label_3
_geom_torsion_atom_site_label_4
_geom_torsion
_geom_torsion_site_symmetry_1
_geom_torsion_site_symmetry_2
_geom_torsion_site_symmetry_3
_geom_torsion_site_symmetry_4
_geom_torsion_publ_flag
C43 C1 C11 C16 136.4(2) . . . . ?
C43 C1 C11 C12 -46.6(3) . . . . ?
C16 C11 C12 O12 -178.8(2) . . . . ?
C1 C11 C12 O12 4.2(3) . . . . ?
C16 C11 C12 C13 -3.7(3) . . . . ?
C1 C11 C12 C13 179.2(2) . . . . ?
O12 C12 C13 C14 179.2(2) . . . . ?
C11 C12 C13 C14 4.3(4) . . . . ?
O12 C12 C13 C2 0.7(4) . . . . ?
C11 C12 C13 C2 -174.3(3) . . . . ?
C12 C13 C14 C15 -1.1(4) . . . . ?
C2 C13 C14 C15 177.6(3) . . . . ?
C13 C14 C15 C16 -2.5(4) . . . . ?
C13 C14 C15 C17 -180.0(2) . . . . ?
C12 C11 C16 C15 -0.1(4) . . . . ?
C1 C11 C16 C15 177.0(2) . . . . ?
C14 C15 C16 C11 3.1(4) . . . . ?
C17 C15 C16 C11 -179.5(2) . . . . ?
C14 C15 C17 C172 -170.2(3) . . . . ?
C16 C15 C17 C172 12.5(4) . . . . ?
C14 C15 C17 C173 66.0(3) . . . . ?
C16 C15 C17 C173 -111.3(3) . . . . ?
C14 C15 C17 C171 -50.3(3) . . . . ?
C16 C15 C17 C171 132.4(3) . . . . ?
C11 C12 O12 C121 -100.7(2) . . . . ?
C13 C12 O12 C121 84.2(3) . . . . ?
C12 O12 C121 C122 178.1(2) . . . . ?
O12 C121 C122 C123 157.7(2) . . . . ?
C121 C122 C123 C124 -178.4(2) . . . . ?
C122 C123 C124 N124 -72.4(3) . . . . ?
C123 C124 N124 C181 -80.0(3) . . . . ?
C123 C124 N124 C188 110.9(3) . . . . ?
C188 N124 C181 O181 174.9(3) . . . . ?
C124 N124 C181 O181 4.5(4) . . . . ?
C188 N124 C181 C182 -3.5(3) . . . . ?
C124 N124 C181 C182 -173.8(2) . . . . ?
O181 C181 C182 C183 3.7(6) . . . . ?
N124 C181 C182 C183 -178.0(3) . . . . ?
O181 C181 C182 C187 -175.1(3) . . . . ?
N124 C181 C182 C187 3.1(3) . . . . ?
C187 C182 C183 C184 2.3(5) . . . . ?
C181 C182 C183 C184 -176.3(3) . . . . ?
C182 C183 C184 C185 -3.0(6) . . . . ?
C183 C184 C185 C186 1.1(7) . . . . ?
C184 C185 C186 C187 1.3(6) . . . . ?
C183 C182 C187 C186 0.1(5) . . . . ?
C181 C182 C187 C186 179.0(3) . . . . ?
C183 C182 C187 C188 179.4(3) . . . . ?
C181 C182 C187 C188 -1.7(3) . . . . ?
C185 C186 C187 C182 -2.0(5) . . . . ?
C185 C186 C187 C188 178.9(3) . . . . ?
C181 N124 C188 O188 -176.7(3) . . . . ?
C124 N124 C188 O188 -6.6(5) . . . . ?
C181 N124 C188 C187 2.5(3) . . . . ?
C124 N124 C188 C187 172.6(2) . . . . ?
C182 C187 C188 O188 178.8(3) . . . . ?
C186 C187 C188 O188 -2.0(6) . . . . ?
C182 C187 C188 N124 -0.4(3) . . . . ?
C186 C187 C188 N124 178.8(3) . . . . ?
C14 C13 C2 C21 -141.4(3) . . . . ?
C12 C13 C2 C21 37.2(4) . . . . ?
C13 C2 C21 C26 -115.8(3) . . . . ?
C13 C2 C21 C22 68.4(4) . . . . ?
C26 C21 C22 O22 -167.1(2) . . . . ?
C2 C21 C22 O22 8.6(3) . . . . ?
C26 C21 C22 C23 3.7(3) . . . . ?
C2 C21 C22 C23 179.5(2) . . . . ?
O22 C22 C23 C24 168.6(2) . . . . ?
C21 C22 C23 C24 -2.5(3) . . . . ?
O22 C22 C23 C3 -8.4(3) . . . . ?
C21 C22 C23 C3 -179.5(2) . . . . ?
C22 C23 C24 C25 0.4(3) . . . . ?
C3 C23 C24 C25 177.5(2) . . . . ?
C23 C24 C25 C26 0.3(4) . . . . ?
C23 C24 C25 N25 179.7(2) . . . . ?
C24 C25 N25 O252 162.7(3) . . . . ?
C26 C25 N25 O252 -17.8(4) . . . . ?
C24 C25 N25 O251 -19.3(4) . . . . ?
C26 C25 N25 O251 160.2(3) . . . . ?
C24 C25 C26 C21 1.0(4) . . . . ?
N25 C25 C26 C21 -178.5(2) . . . . ?
C22 C21 C26 C25 -2.9(3) . . . . ?
C2 C21 C26 C25 -178.9(2) . . . . ?
C23 C22 O22 C221 102.0(3) . . . . ?
C21 C22 O22 C221 -86.8(3) . . . . ?
C22 O22 C221 C222 160.7(3) . . . . ?
O22 C221 C222 C223 -1.7(6) . . . . ?
C24 C23 C3 C31 122.0(3) . . . . ?
C22 C23 C3 C31 -61.0(3) . . . . ?
C23 C3 C31 C36 132.3(3) . . . . ?
C23 C3 C31 C32 -45.2(4) . . . . ?
C36 C31 C32 C33 -2.2(4) . . . . ?
C3 C31 C32 C33 175.3(2) . . . . ?
C36 C31 C32 O32 -177.6(2) . . . . ?
C3 C31 C32 O32 -0.1(4) . . . . ?
O32 C32 C33 C34 177.2(2) . . . . ?
C31 C32 C33 C34 1.7(4) . . . . ?
O32 C32 C33 C4 -4.0(3) . . . . ?
C31 C32 C33 C4 -179.5(2) . . . . ?
C32 C33 C34 C35 -0.2(4) . . . . ?
C4 C33 C34 C35 -179.1(2) . . . . ?
C33 C34 C35 C36 -0.7(4) . . . . ?
C33 C34 C35 C37 -177.1(2) . . . . ?
C34 C35 C36 C31 0.2(4) . . . . ?
C37 C35 C36 C31 176.7(3) . . . . ?
C32 C31 C36 C35 1.2(4) . . . . ?
C3 C31 C36 C35 -176.4(3) . . . . ?
C36 C35 C37 C373 173.1(5) . . . . ?
C34 C35 C37 C373 -10.6(5) . . . . ?
C36 C35 C37 C371 50.6(5) . . . . ?
C34 C35 C37 C371 -133.1(5) . . . . ?
C36 C35 C37 C372 -63.9(4) . . . . ?
C34 C35 C37 C372 112.4(4) . . . . ?
C33 C32 O32 C321 100.2(3) . . . . ?
C31 C32 O32 C321 -84.2(3) . . . . ?
C32 O32 C321 C322 177.0(2) . . . . ?
O32 C321 C322 C323 -177.3(2) . . . . ?
C321 C322 C323 C324 -79.9(3) . . . . ?
C322 C323 C324 N324 155.8(2) . . . . ?
C323 C324 N324 C381 -81.9(3) . . . . ?
C323 C324 N324 C388 104.9(3) . . . . ?
C388 N324 C381 O381 178.2(3) . . . . ?
C324 N324 C381 O381 4.2(5) . . . . ?
C388 N324 C381 C382 -1.4(3) . . . . ?
C324 N324 C381 C382 -175.4(2) . . . . ?
O381 C381 C382 C387 179.8(3) . . . . ?
N324 C381 C382 C387 -0.6(3) . . . . ?
O381 C381 C382 C383 -1.2(6) . . . . ?
N324 C381 C382 C383 178.4(3) . . . . ?
C387 C382 C383 C384 -1.1(5) . . . . ?
C381 C382 C383 C384 180.0(4) . . . . ?
C382 C383 C384 C385 -0.1(6) . . . . ?
C383 C384 C385 C386 1.2(7) . . . . ?
C384 C385 C386 C387 -0.9(5) . . . . ?
C383 C382 C387 C386 1.4(5) . . . . ?
C381 C382 C387 C386 -179.5(3) . . . . ?
C383 C382 C387 C388 -176.9(3) . . . . ?
C381 C382 C387 C388 2.2(3) . . . . ?
C385 C386 C387 C382 -0.3(4) . . . . ?
C385 C386 C387 C388 177.6(3) . . . . ?
C381 N324 C388 O388 -176.4(3) . . . . ?
C324 N324 C388 O388 -2.4(4) . . . . ?
C381 N324 C388 C387 2.6(3) . . . . ?
C324 N324 C388 C387 176.6(2) . . . . ?
C382 C387 C388 O388 176.0(3) . . . . ?
C386 C387 C388 O388 -2.1(5) . . . . ?
C382 C387 C388 N324 -3.0(3) . . . . ?
C386 C387 C388 N324 178.9(3) . . . . ?
C32 C33 C4 C41 46.4(3) . . . . ?
C34 C33 C4 C41 -134.8(2) . . . . ?
C33 C4 C41 C46 -122.8(2) . . . . ?
C33 C4 C41 C42 60.3(3) . . . . ?
C46 C41 C42 O42 175.24(19) . . . . ?
C4 C41 C42 O42 -7.9(3) . . . . ?
C46 C41 C42 C43 -0.6(3) . . . . ?
C4 C41 C42 C43 176.3(2) . . . . ?
O42 C42 C43 C44 -176.6(2) . . . . ?
C41 C42 C43 C44 -0.8(3) . . . . ?
O42 C42 C43 C1 4.7(3) . . . . ?
C41 C42 C43 C1 -179.5(2) . . . . ?
C11 C1 C43 C44 126.8(2) . . . . ?
C11 C1 C43 C42 -54.5(3) . . . . ?
C42 C43 C44 C45 1.6(3) . . . . ?
C1 C43 C44 C45 -179.6(2) . . . . ?
C43 C44 C45 C46 -1.1(4) . . . . ?
C43 C44 C45 N45 178.6(2) . . . . ?
C46 C45 N45 O452 174.0(2) . . . . ?
C44 C45 N45 O452 -5.7(3) . . . . ?
C46 C45 N45 O451 -7.0(3) . . . . ?
C44 C45 N45 O451 173.4(2) . . . . ?
C44 C45 C46 C41 -0.4(3) . . . . ?
N45 C45 C46 C41 179.9(2) . . . . ?
C42 C41 C46 C45 1.2(3) . . . . ?
C4 C41 C46 C45 -175.8(2) . . . . ?
C41 C42 O42 C421 97.5(3) . . . . ?
C43 C42 O42 C421 -86.5(3) . . . . ?
C42 O42 C421 C422 -168.8(3) . . . . ?
O42 C421 C422 C423 -128.5(5) . . . . ?

loop_
_cod_related_entry_id
_cod_related_entry_database
_cod_related_entry_code
1 ChemSpider 21141331
